data_4318379
loop_
_publ_author_name
'Pablo Vitoria'
'Javier I. Beitia'
'Juan Manuel Guti\'errez-Zorrilla'
'Emilio R. S\'aiz'
'Antonio Luque'
'Maite Insausti'
'Jos\'e J. Blanco'

_publ_contact_author
;
  'Juan Manuel Gutierrez-Zorrilla.
  Departamento de Quimica Inorganica. Facultad de Ciencias
  Universidad del Pais Vasco,  Apdo. 644, E-48080 Bilbao, Spain
;
_publ_contact_author_email qipguloj@lg.ehu.es
_publ_contact_author_fax '+34-944 648 500'
_publ_contact_author_phone '+34-946 015 522'
_publ_section_title
;
 Tetracyanometalates of Ni, Pd, and Pt with Cyclic Diquaternary Cations of
 2,2'-Bipyridine and 1,10-Phenanthroline. A Vibrational, Crystallographic,
 and Theoretical Study of Intermolecular Weak Interactions
;
_journal_name_full 'Inorganic Chemistry'
_journal_page_first 4396
_journal_page_last 4404
_journal_paper_doi 10.1021/ic0200287
_journal_volume 41
_journal_year 2002
_chemical_compound_source 'aqueous synthesis'
_chemical_formula_moiety 'C4 N4 Ni, C14 H12 N2'
_chemical_formula_sum 'C18 H12 N6 Ni'
_chemical_formula_weight 371.05
_chemical_name_systematic
;
5,6-dihydrodipyrazino[1,2,3,4-lmn]-1,10-phenanthrolinium 
tetracyanonickelate(ii)
;
_space_group_IT_number 59
_symmetry_cell_setting orthorhombic
_symmetry_space_group_name_Hall '-P 2c 2a'
_symmetry_space_group_name_H-M 'P m n m :2'
_atom_sites_solution_hydrogens difmap
_atom_sites_solution_primary direct
_atom_sites_solution_secondary difmap
_cell_angle_alpha 90
_cell_angle_beta 90
_cell_angle_gamma 90
_cell_formula_units_Z 2
_cell_length_a 6.555(2)
_cell_length_b 9.426(2)
_cell_length_c 12.436(2)
_cell_measurement_reflns_used 25
_cell_measurement_temperature 293(2)
_cell_measurement_theta_max 16.54
_cell_measurement_theta_min 6.33
_cell_volume 768.4(3)
_computing_cell_refinement 'local programs'
_computing_data_collection 'CAD4 programs'
_computing_data_reduction 'XCAD (Harms and Wocadlo,1995)'
_computing_molecular_graphics 'PLATON (Spek, 1990)'
_computing_structure_refinement 'SHELXL-93 (Sheldrick, 1993)'
_computing_structure_solution 'SIR-92 (Altomare, 1993)'
_diffrn_ambient_temperature 293(2)
_diffrn_measurement_device 'Enraf Nonius CAD4 diffractometer'
_diffrn_measurement_method '\w/2\q mode'
_diffrn_radiation_monochromator graphite
_diffrn_radiation_source 'x-ray tube'
_diffrn_radiation_type MoK\a
_diffrn_radiation_wavelength 0.71069
_diffrn_reflns_av_R_equivalents 0
_diffrn_reflns_limit_h_max 9
_diffrn_reflns_limit_h_min 0
_diffrn_reflns_limit_k_max 13
_diffrn_reflns_limit_k_min 0
_diffrn_reflns_limit_l_max 17
_diffrn_reflns_limit_l_min 0
_diffrn_reflns_number 1330
_diffrn_reflns_theta_max 30
_diffrn_reflns_theta_min 2
_diffrn_standards_interval_count 98
_diffrn_standards_interval_time 3600
_diffrn_standards_number 2
_exptl_absorpt_coefficient_mu 1.276
_exptl_absorpt_correction_T_max 0.727
_exptl_absorpt_correction_T_min 0.633
_exptl_absorpt_correction_type empirical
_exptl_absorpt_process_details 'DIFABS (Walker and Stuart, 1983)'
_exptl_crystal_colour yellow-red
_exptl_crystal_density_diffrn 1.604
_exptl_crystal_density_meas 1.61(1)
_exptl_crystal_density_method flotation
_exptl_crystal_description prismatic
_exptl_crystal_F_000 380
_exptl_crystal_size_max 0.35
_exptl_crystal_size_mid 0.30
_exptl_crystal_size_min 0.25
_refine_diff_density_max 0.759
_refine_diff_density_min -0.422
_refine_diff_density_rms 0.092
_refine_ls_extinction_method None
_refine_ls_goodness_of_fit_all 1.412
_refine_ls_goodness_of_fit_ref 1.332
_refine_ls_hydrogen_treatment refall
_refine_ls_matrix_type full
_refine_ls_number_parameters 84
_refine_ls_number_reflns 1259
_refine_ls_number_restraints 0
_refine_ls_R_factor_all 0.0919
_refine_ls_R_factor_gt 0.0460
_refine_ls_shift/esd_mean 0.004
_refine_ls_shift/su_max 0.023
_refine_ls_structure_factor_coef Fsqd
_refine_ls_weighting_details 'calc w=1/[\s^2^(Fo^2^)+(0.1279P)^2^+0.0000P] where P=(Fo^2^+2Fc^2^)/3'
_refine_ls_weighting_scheme calc
_refine_ls_wR_factor_all 0.1354
_refine_ls_wR_factor_ref 0.1545
_reflns_number_gt 830
_reflns_number_total 1259
_reflns_threshold_expression I>2sigma(I)
_cod_data_source_file ic0200287_3.cif
_cod_data_source_block comp4
_cod_original_sg_symbol_H-M 'P m n m'
_cod_original_formula_sum 'C18 H12 N6 Ni1'
_cod_database_code 4318379

loop_
_symmetry_equiv_pos_as_xyz
'x, y, z'
'-x, -y, z+1/2'
'x+1/2, -y, -z'
'-x+1/2, y, -z+1/2'
'-x, -y, -z'
'x, y, -z-1/2'
'-x-1/2, y, z'
'x-1/2, -y, z-1/2'

loop_
_atom_site_label
_atom_site_type_symbol
_atom_site_fract_x
_atom_site_fract_y
_atom_site_fract_z
_atom_site_U_iso_or_equiv
_atom_site_adp_type
_atom_site_occupancy
_atom_site_calc_flag
_atom_site_refinement_flags
_atom_site_disorder_group
Ni1 Ni 0.25 0.12266(8) 0.25 0.0290(3) Uani 1 d S .
N1 N 0.25 0.1365(4) 0.0081(3) 0.0501(11) Uani 1 d S .
N2 N 0.25 0.4404(6) 0.25 0.050(2) Uani 1 d S .
N3 N 0.25 -0.1954(6) 0.25 0.052(2) Uani 1 d S .
C1 C 0.25 0.1283(4) 0.0990(3) 0.0343(8) Uani 1 d S .
C2 C 0.25 0.3193(7) 0.25 0.034(2) Uani 1 d S .
C3 C 0.25 -0.0745(7) 0.25 0.037(2) Uani 1 d S .
N11 N 0.75 0.5005(4) 0.1378(3) 0.0349(9) Uani 1 d S .
C12 C 0.75 0.5033(5) 0.0298(3) 0.0429(11) Uani 1 d S .
C13 C 0.75 0.3778(5) -0.0282(3) 0.0416(10) Uani 1 d S .
C14 C 0.75 0.2492(5) 0.0237(4) 0.0375(10) Uani 1 d S .
C15 C 0.75 0.2473(5) 0.1374(3) 0.0306(9) Uani 1 d S .
C16 C 0.75 0.3752(4) 0.1926(3) 0.0266(7) Uani 1 d S .
C17 C 0.75 0.1176(5) 0.1946(3) 0.0368(9) Uani 1 d S .
C18 C 0.6900(10) 0.6332(5) 0.1976(4) 0.0349(14) Uani 0.5 d P .
H12 H 0.75 0.5947 -0.0013 0.05 Uiso 1 d S .
H13 H 0.75 0.3784 -0.0986 0.05 Uiso 1 d S .
H14 H 0.75 0.1474 -0.0239 0.05 Uiso 1 d S .
H17 H 0.75 0.031 0.155 0.05 Uiso 1 d S .
H181 H 0.75 0.7207 0.1536 0.05 Uiso 1 d S .
H182 H 0.5467 0.6262 0.25 0.05 Uiso 1 d S .

loop_
_atom_site_aniso_label
_atom_site_aniso_U_11
_atom_site_aniso_U_22
_atom_site_aniso_U_33
_atom_site_aniso_U_23
_atom_site_aniso_U_13
_atom_site_aniso_U_12
Ni1 0.0290(5) 0.0274(3) 0.0305(4) 0 0 0
N1 0.067(3) 0.046(2) 0.038(2) 0.001(2) 0 0
N2 0.048(5) 0.028(2) 0.073(5) 0 0 0
N3 0.087(7) 0.039(3) 0.031(3) 0 0 0
C1 0.034(2) 0.0298(15) 0.039(2) -0.002(2) 0 0
C2 0.039(5) 0.040(3) 0.025(3) 0 0 0
C3 0.034(5) 0.026(2) 0.051(4) 0 0 0
N11 0.041(2) 0.0324(15) 0.031(2) 0.0024(12) 0 0
C12 0.051(3) 0.049(2) 0.029(2) 0.009(2) 0 0
C13 0.043(3) 0.054(2) 0.027(2) 0.003(2) 0 0
C14 0.035(3) 0.043(2) 0.035(2) -0.005(2) 0 0
C15 0.025(2) 0.035(2) 0.032(2) -0.0013(14) 0 0
C16 0.020(2) 0.033(2) 0.0271(15) -0.0009(14) 0 0
C17 0.039(3) 0.032(2) 0.039(2) -0.005(2) 0 0
C18 0.038(4) 0.031(2) 0.036(2) -0.001(2) 0.004(2) 0.000(2)

loop_
_atom_type_symbol
_atom_type_description
_atom_type_scat_dispersion_real
_atom_type_scat_dispersion_imag
_atom_type_scat_source
N N 0.0061 0.0033 'International Tables Vol C Tables 4.2.6.8 and 6.1.1.4'
Ni Ni 0.3393 1.1124 'International Tables Vol C Tables 4.2.6.8 and 6.1.1.4'
H H 0.0000 0.0000 'International Tables Vol C Tables 4.2.6.8 and 6.1.1.4'
C C 0.0033 0.0016 'International Tables Vol C Tables 4.2.6.8 and 6.1.1.4'

loop_
_geom_angle_atom_site_label_1
_geom_angle_atom_site_label_2
_geom_angle_atom_site_label_3
_geom_angle
_geom_angle_site_symmetry_1
_geom_angle_site_symmetry_3
_geom_angle_publ_flag
C2 Ni1 C3 180 . . ?
C2 Ni1 C1 88.37(13) . 6_556 ?
C3 Ni1 C1 91.63(13) . 6_556 ?
C2 Ni1 C1 88.37(13) . . ?
C3 Ni1 C1 91.63(13) . . ?
C1 Ni1 C1 176.7(3) 6_556 . ?
N1 C1 Ni1 177.7(4) . . ?
N2 C2 Ni1 180 . . ?
N3 C3 Ni1 180 . . ?
C12 N11 C16 121.1(4) . . ?
C12 N11 C18 118.5(4) . . ?
C16 N11 C18 118.2(3) . . ?
N11 C12 C13 120.3(4) . . ?
C14 C13 C12 120.6(4) . . ?
C13 C14 C15 118.7(4) . . ?
C16 C15 C17 120.1(3) . . ?
C16 C15 C14 119.0(4) . . ?
C17 C15 C14 120.9(4) . . ?
N11 C16 C15 120.3(3) . . ?
N11 C16 C16 120.0(2) . 6_556 ?
C15 C16 C16 119.7(2) . 6_556 ?
C17 C17 C15 120.2(2) 6_556 . ?
N11 C18 C18 106.7(4) . 4_655 ?

loop_
_geom_bond_atom_site_label_1
_geom_bond_atom_site_label_2
_geom_bond_distance
_geom_bond_site_symmetry_2
_geom_bond_publ_flag
Ni1 C2 1.854(7) . ?
Ni1 C3 1.859(6) . ?
Ni1 C1 1.879(4) 6_556 ?
Ni1 C1 1.879(4) . ?
N1 C1 1.133(6) . ?
N2 C2 1.142(8) . ?
N3 C3 1.140(9) . ?
N11 C12 1.342(5) . ?
N11 C16 1.364(5) . ?
N11 C18 1.507(6) . ?
N11 C18 1.507(6) 7_755 ?
C12 C13 1.386(6) . ?
C13 C14 1.373(6) . ?
C14 C15 1.414(6) . ?
C15 C16 1.387(5) . ?
C15 C17 1.415(6) . ?
C16 C16 1.428(6) 6_556 ?
C17 C17 1.377(8) 6_556 ?
C18 C18 1.523(11) 4_655 ?
